data_4343031
loop_
_publ_author_name
'Chen, Di-Ming'
'Zhang, Xiao-Ping'
'Shi, Wei'
'Cheng, Peng'

_publ_section_title
;
 Microporous Metal-Organic Framework Based on a Bifunctional Linker for
 Selective Sorption of CO2 over N2 and CH4.
;
_journal_issue 11
_journal_name_full 'Inorganic chemistry'
_journal_page_first 5512
_journal_page_last 5518
_journal_paper_doi 10.1021/acs.inorgchem.5b00561
_journal_volume 54
_journal_year 2015
_chemical_formula_moiety 'C72 H46 Cu6 N24 O18'
_chemical_formula_sum 'C72 H46 Cu6 N24 O18'
_chemical_formula_weight 1916.63
_chemical_name_systematic
;
 ? 
;
_space_group_crystal_system monoclinic
_space_group_IT_number 13
_space_group_name_Hall '-P 2yc'
_space_group_name_H-M_alt 'P 1 2/c 1'
_symmetry_space_group_name_Hall '-P 2yc'
_symmetry_space_group_name_H-M 'P 1 2/c 1'
_atom_sites_solution_hydrogens geom
_atom_sites_solution_primary direct
_atom_sites_solution_secondary difmap
_audit_creation_date 2015-03-02
_audit_creation_method
;
Olex2 1.2
(compiled 2015.01.19 svn.r3143 for OlexSys, GUI svn.r4998)
;
_cell_angle_alpha 90.00
_cell_angle_beta 94.3220(10)
_cell_angle_gamma 90.00
_cell_formula_units_Z 4
_cell_length_a 25.6014(3)
_cell_length_b 14.8269(2)
_cell_length_c 27.3104(4)
_cell_measurement_reflns_used 19172
_cell_measurement_temperature 293(2)
_cell_measurement_theta_max 29.1405
_cell_measurement_theta_min 2.3888
_cell_volume 10337.3(2)
_computing_cell_refinement
;
CrysAlisPro, Agilent Technologies,
Version 1.171.35.19 (release 27-10-2011 CrysAlis171 .NET)
(compiled Oct 27 2011,15:02:11)
;
_computing_data_collection
;
CrysAlisPro, Agilent Technologies,
Version 1.171.35.19 (release 27-10-2011 CrysAlis171 .NET)
(compiled Oct 27 2011,15:02:11)
;
_computing_data_reduction
;
CrysAlisPro, Agilent Technologies,
Version 1.171.35.19 (release 27-10-2011 CrysAlis171 .NET)
(compiled Oct 27 2011,15:02:11)
;
_computing_molecular_graphics 'Olex2 (Dolomanov et al., 2009)'
_computing_publication_material 'Olex2 (Dolomanov et al., 2009)'
_computing_structure_refinement 'XL (Sheldrick, 2008)'
_computing_structure_solution 'ShelXS (Sheldrick, 2008)'
_diffrn_ambient_temperature 293(2)
_diffrn_detector_area_resol_mean 16.2116
_diffrn_measured_fraction_theta_full 0.999
_diffrn_measured_fraction_theta_max 0.999
_diffrn_measurement_details
;
  1 omega   46.00   76.00   1.0000   60.0000
omega____ theta____ kappa____ phi______ frames
    -       18.7135  179.0000 -150.0000 30

  2 omega    8.00   86.00   1.0000   60.0000
omega____ theta____ kappa____ phi______ frames
    -       18.7135   77.0000   30.0000 78

  3 omega    0.00   76.00   1.0000   60.0000
omega____ theta____ kappa____ phi______ frames
    -       18.7135   37.0000    0.0000 76

  4 omega  -71.00  -34.00   1.0000   60.0000
omega____ theta____ kappa____ phi______ frames
    -      -19.2604 -179.0000   90.0000 37
;
_diffrn_measurement_method '\w scans'
_diffrn_orient_matrix_UB_11 -0.0251488000
_diffrn_orient_matrix_UB_12 0.0110881000
_diffrn_orient_matrix_UB_13 -0.0110237000
_diffrn_orient_matrix_UB_21 -0.0117012000
_diffrn_orient_matrix_UB_22 -0.0179931000
_diffrn_orient_matrix_UB_23 0.0206183000
_diffrn_orient_matrix_UB_31 0.0016012000
_diffrn_orient_matrix_UB_32 0.0429180000
_diffrn_orient_matrix_UB_33 0.0114811000
_diffrn_radiation_monochromator mirror
_diffrn_radiation_type MoK\a
_diffrn_radiation_wavelength 0.71073
_diffrn_reflns_av_R_equivalents 0.0246
_diffrn_reflns_av_unetI/netI 0.0377
_diffrn_reflns_limit_h_max 30
_diffrn_reflns_limit_h_min -21
_diffrn_reflns_limit_k_max 9
_diffrn_reflns_limit_k_min -17
_diffrn_reflns_limit_l_max 32
_diffrn_reflns_limit_l_min -29
_diffrn_reflns_number 37943
_diffrn_reflns_theta_full 25.00
_diffrn_reflns_theta_max 25.00
_diffrn_reflns_theta_min 2.39
_diffrn_source 'SuperNova (Mo) X-ray Source'
_exptl_absorpt_coefficient_mu 1.277
_exptl_absorpt_correction_T_max 1.00000
_exptl_absorpt_correction_T_min 0.76992
_exptl_absorpt_correction_type multi-scan
_exptl_absorpt_process_details
;
CrysAlisPro, Agilent Technologies,
Version 1.171.35.19 (release 27-10-2011 CrysAlis171 .NET)
(compiled Oct 27 2011,15:02:11)
Empirical absorption correction using spherical harmonics,
 implemented in SCALE3 ABSPACK scaling algorithm.
;
_exptl_crystal_colour blue
_exptl_crystal_colour_primary blue
_exptl_crystal_density_diffrn 1.232
_exptl_crystal_density_method 'not measured'
_exptl_crystal_description block
_exptl_crystal_F_000 3856
_exptl_crystal_size_max 0.2
_exptl_crystal_size_mid 0.2
_exptl_crystal_size_min 0.2
_platon_squeeze_details
;
;
_refine_diff_density_max 2.456
_refine_diff_density_min -0.750
_refine_diff_density_rms 0.110
_refine_ls_extinction_method none
_refine_ls_goodness_of_fit_ref 1.103
_refine_ls_hydrogen_treatment constr
_refine_ls_matrix_type full
_refine_ls_number_parameters 1142
_refine_ls_number_reflns 18202
_refine_ls_number_restraints 230
_refine_ls_restrained_S_all 1.111
_refine_ls_R_factor_all 0.0665
_refine_ls_R_factor_gt 0.0546
_refine_ls_shift/su_max 0.001
_refine_ls_shift/su_mean 0.000
_refine_ls_structure_factor_coef Fsqd
_refine_ls_weighting_details 'calc w=1/[\s^2^(Fo^2^)+(0.1020P)^2^+3.9450P] where P=(Fo^2^+2Fc^2^)/3'
_refine_ls_weighting_scheme calc
_refine_ls_wR_factor_gt 0.1601
_refine_ls_wR_factor_ref 0.1676
_reflns_number_gt 14298
_reflns_number_total 18202
_reflns_threshold_expression >2sigma(I)
_cod_data_source_file ic5b00561_si_002.cif
_cod_data_source_block 1a
_cod_depositor_comments 'Adding full bibliography for 4343030--4343033.cif.'
_cod_database_code 4343031
_chemical_oxdiff_formula C12CU1
_chemical_oxdiff_usercomment 'DYL9-LONG-273K AGAIN'
_reflns_odcompleteness_completeness 99.87
_reflns_odcompleteness_iscentric 1
_reflns_odcompleteness_theta 26.32
_olex2_refinement_description
;
1. Others
 Fixed Uiso: H66(0.046) H83(0.049) H89(0.049) H90(0.06) H113(0.051)
 H118(0.069) H139(0.063) H26(0.027) H38(0.052) H23(0.046) H24(0.048) H25(0.045)
 H1(0.051) H34(0.051) H3(0.046) H49(0.077) H27(0.051) H48(0.087) H6(0.064)
 H7(0.073) H8(0.068) H40(0.099) H42(0.092) H11(0.105) H13(0.067) H35(0.068)
 H14(0.077) H45(0.085) H39(0.096) H46(0.113) H16(0.1) H17(0.098) H19(0.104)
 H1A(0.11) H1B(0.103) H22(0.052) H1E(0.057) H1F(0.039) H21(0.042) H1I(0.076)
 H30(0.072) H1J(0.078) H1K(0.071) H1M(0.088) H1N(0.095) H1P(0.112) H165(0.072)
 H169(0.065) H108(0.069) H1L(0.072)
 Fixed X: H66(0.2372) H83(0.0494) H89(0.1254) H90(0.058) H113(0.1687) H118(-
 0.0831) H139(-0.2191) H26(0.0163) H38(-0.0587) H23(0.4512) H24(0.5243)
 H25(0.2638) H1(0.4037) H34(0.1507) H3(0.0721) H49(0.3112) H27(0.318)
 H48(0.385) H6(0.1332) H7(-0.094) H8(-0.2311) H40(0.4025) H42(0.279)
 H11(0.2827) H13(0.5741) H35(0.6509) H14(0.5178) H45(0.5946) H39(0.0328)
 H46(0.109) H16(0.5803) H17(0.6593) H19(0.6243) H1A(0.5445) H1B(0.4097) H22(-
 0.1374) H1E(-0.2086) H1F(-0.0801) H21(-0.2205) H1I(-0.1828) H30(-0.1306) H1J(-
 0.1285) H1K(-0.2007) H1M(0.3194) H1N(0.354) H1P(0.3559) H165(-0.0952) H169(-
 0.0956) H108(-0.2047) H1L(-0.2042)
 Fixed Y: H66(0.2527) H83(0.3019) H89(0.2162) H90(0.3376) H113(0.0637)
 H118(0.4322) H139(0.5603) H26(0.5663) H38(0.7672) H23(0.2582) H24(0.0308) H25(-
 0.2696) H1(-0.2685) H34(-0.2236) H3(-0.2979) H49(-0.4345) H27(0.1432) H48(-
 0.0934) H6(0.2508) H7(0.4191) H8(0.5477) H40(0.0637) H42(-0.0966) H11(-0.1004)
 H13(-0.1902) H35(-0.2631) H14(-0.2324) H45(-0.3112) H39(-0.2224) H46(-0.1381)
 H16(0.1813) H17(0.2534) H19(0.3163) H1A(0.2427) H1B(0.058) H22(0.3557)
 H1E(0.5882) H1F(0.234) H21(0.2369) H1I(0.1034) H30(-0.083) H1J(0.0725) H1K(-
 0.0489) H1M(-0.5945) H1N(-0.3952) H1P(-0.5451) H165(-0.0521) H169(0.1028)
 H108(0.0742) H1L(-0.0807)
 Fixed Z: H66(0.3838) H83(0.484) H89(0.4873) H90(0.341) H113(0.4565)
 H118(0.6053) H139(0.5853) H26(0.453) H38(0.3871) H23(0.4004) H24(0.4273)
 H25(0.4445) H1(0.3948) H34(0.4854) H3(0.4881) H49(0.4774) H27(0.2787)
 H48(0.2834) H6(0.3433) H7(0.688) H8(0.6679) H40(0.6181) H42(0.6135)
 H11(0.6983) H13(0.4865) H35(0.4706) H14(0.3488) H45(0.3325) H39(0.35)
 H46(0.3505) H16(0.4787) H17(0.4755) H19(0.3369) H1A(0.3398) H1B(0.702)
 H22(0.7592) H1E(0.7546) H1F(0.4258) H21(0.3601) H1I(0.4546) H30(0.3357)
 H1J(0.3239) H1K(0.4584) H1M(0.462) H1N(0.3406) H1P(0.3265) H165(0.3284)
 H169(0.3404) H108(0.4377) H1L(0.4257)
;
_olex2_submission_special_instructions 'No special instructions were received'

loop_
_space_group_symop_id
_space_group_symop_operation_xyz
1 'x, y, z'
2 '-x, y, -z+1/2'
3 '-x, -y, -z'
4 'x, -y, z-1/2'

loop_
_atom_site_label
_atom_site_type_symbol
_atom_site_fract_x
_atom_site_fract_y
_atom_site_fract_z
_atom_site_U_iso_or_equiv
_atom_site_adp_type
_atom_site_occupancy
_atom_site_calc_flag
_atom_site_disorder_group
_atom_site_refinement_flags_posn
_atom_site_refinement_flags_adp
Cu1 Cu 0.343079(17) 0.13723(3) 0.406955(18) 0.02226(13) Uani 1 d . . .
Cu2 Cu -0.220995(16) 0.44743(3) 0.383059(17) 0.01907(12) Uani 1 d . . .
Cu3 Cu -0.161183(16) 0.64105(3) 0.387653(18) 0.02014(13) Uani 1 d . . .
Cu4 Cu -0.094056(16) 0.45546(3) 0.434606(15) 0.01587(12) Uani 1 d . . .
Cu5 Cu 0.403341(17) -0.05508(3) 0.412679(19) 0.02448(13) Uani 1 d . . .
Cu6 Cu 0.279898(17) -0.04646(3) 0.451799(18) 0.02286(13) Uani 1 d . . .
O4 O -0.02772(9) 0.39224(18) 0.44852(9) 0.0234(6) Uani 1 d . . .
N10 N 0.26549(13) 0.1390(2) 0.41272(14) 0.0308(8) Uani 1 d . . .
O15 O -0.10464(11) 0.4672(2) 0.51514(9) 0.0318(7) Uani 1 d . . .
N19 N 0.24232(12) 0.0722(2) 0.43803(14) 0.0329(8) Uani 1 d . . .
O22 O -0.18192(12) 0.5366(2) 0.50554(10) 0.0433(8) Uani 1 d . . .
N26 N 0.18440(12) 0.1764(2) 0.41791(13) 0.0323(8) Uani 1 d . . .
C33 C -0.14469(16) 0.5002(3) 0.53171(14) 0.0266(9) Uani 1 d . . .
C43 C -0.00499(15) 0.3808(3) 0.40848(15) 0.0282(9) Uani 1 d . . .
C44 C -0.15080(17) 0.4942(3) 0.58641(14) 0.0343(10) Uani 1 d . . .
C47 C 0.13616(15) 0.2277(3) 0.41565(16) 0.0310(9) Uani 1 d . . .
C53 C 0.04557(15) 0.3267(3) 0.41195(15) 0.0262(9) Uani 1 d . . .
O59 O -0.02170(14) 0.4120(3) 0.36925(11) 0.0585(11) Uani 1 d . . .
C66 C 0.23104(16) 0.2001(3) 0.40109(18) 0.0387(11) Uani 1 d . . .
H66 H 0.2372 0.2527 0.3838 0.046 Uiso 1 calc . R .
C83 C 0.06615(17) 0.2916(3) 0.45553(16) 0.0411(12) Uani 1 d . . .
H83 H 0.0494 0.3019 0.4840 0.049 Uiso 1 calc . R .
C89 C 0.11173(17) 0.2408(3) 0.45772(16) 0.0405(11) Uani 1 d . . .
H89 H 0.1254 0.2162 0.4873 0.049 Uiso 1 calc . R .
C90 C 0.07122(19) 0.3125(4) 0.37057(18) 0.0497(14) Uani 1 d . . .
H90 H 0.0580 0.3376 0.3410 0.060 Uiso 1 calc . R .
C113 C 0.19356(16) 0.0966(3) 0.44086(19) 0.0422(12) Uani 1 d . . .
H113 H 0.1687 0.0637 0.4565 0.051 Uiso 1 calc . R .
C118 C -0.1133(2) 0.4545(4) 0.61770(17) 0.0578(17) Uani 1 d . . .
H118 H -0.0831 0.4322 0.6053 0.069 Uiso 1 calc . R .
C139 C -0.19413(19) 0.5305(4) 0.60585(16) 0.0521(15) Uani 1 d . . .
H139 H -0.2191 0.5603 0.5853 0.063 Uiso 1 calc . R .
O1 O -0.16138(8) 0.51758(15) 0.41650(8) 0.0137(5) Uani 1 d . . .
N6 N -0.05812(11) 0.5761(2) 0.42857(11) 0.0186(6) Uani 1 d . . .
N8 N -0.23950(12) 0.6394(2) 0.38753(14) 0.0319(8) Uani 1 d . . .
N11 N -0.17747(12) 0.3373(2) 0.38832(13) 0.0274(8) Uani 1 d . . .
N12 N -0.12784(12) 0.3372(2) 0.41229(12) 0.0241(7) Uani 1 d . . .
N16 N -0.08423(12) 0.6454(2) 0.40492(13) 0.0278(8) Uani 1 d . . .
N1 N -0.26401(12) 0.5583(2) 0.38575(14) 0.0303(8) Uani 1 d . . .
C26 C -0.00999(14) 0.6012(3) 0.43718(14) 0.0228(8) Uani 1 d . . .
H26 H 0.0163 0.5663 0.4530 0.027 Uiso 1 calc . R .
C38 C -0.05077(16) 0.7111(3) 0.4010(2) 0.0433(12) Uani 1 d . . .
H38 H -0.0587 0.7672 0.3871 0.052 Uiso 1 calc . R .
O6 O 0.34646(9) 0.01409(16) 0.43981(9) 0.0179(5) Uani 1 d . . .
N7 N 0.42199(13) 0.1366(2) 0.41131(13) 0.0296(8) Uani 1 d . . .
N2 N 0.36195(13) -0.1675(2) 0.41772(13) 0.0299(8) Uani 1 d . . .
N3 N 0.44761(13) 0.0566(2) 0.41979(15) 0.0323(8) Uani 1 d . . .
N17 N 0.31268(13) -0.1672(2) 0.43439(13) 0.0277(7) Uani 1 d . . .
N18 N 0.50557(13) 0.1602(3) 0.41175(14) 0.0361(9) Uani 1 d . . .
C23 C 0.45778(16) 0.1974(3) 0.40653(18) 0.0386(11) Uani 1 d . . .
H23 H 0.4512 0.2582 0.4004 0.046 Uiso 1 calc . R .
C24 C 0.49789(16) 0.0733(3) 0.42096(19) 0.0396(11) Uani 1 d . . .
H24 H 0.5243 0.0308 0.4273 0.048 Uiso 1 calc . R .
C37 C 0.55547(16) 0.2067(3) 0.40999(17) 0.0375(11) Uani 1 d . . .
N20 N 0.33277(15) -0.3055(2) 0.41630(15) 0.0400(9) Uani 1 d . . .
C25 C 0.29584(18) -0.2507(3) 0.43413(17) 0.0372(10) Uani 1 d . . .
H25 H 0.2638 -0.2696 0.4445 0.045 Uiso 1 calc . R .
C1 C 0.37259(18) -0.2498(3) 0.4071(2) 0.0429(12) Uani 1 d . . .
H1 H 0.4037 -0.2685 0.3948 0.051 Uiso 1 calc . R .
O10 O 0.21464(11) -0.1090(2) 0.45785(12) 0.0395(8) Uani 1 d . . .
C41 C 0.13711(18) -0.1711(3) 0.4187(2) 0.0480(13) Uani 1 d . . .
O42 O 0.20178(16) -0.0918(4) 0.37777(16) 0.0837(15) Uani 1 d . . .
C2 C 0.18769(17) -0.1209(3) 0.4166(2) 0.0458(13) Uani 1 d . . .
C34 C 0.12610(17) -0.2206(3) 0.45858(18) 0.0427(12) Uani 1 d . . .
H34 H 0.1507 -0.2236 0.4854 0.051 Uiso 1 calc . R .
C3 C 0.07968(16) -0.2661(3) 0.46017(17) 0.0379(11) Uani 1 d . . .
H3 H 0.0721 -0.2979 0.4881 0.046 Uiso 1 calc . R .
C32 C 0.04490(16) -0.2640(3) 0.41994(19) 0.0394(11) Uani 1 d . . .
C4 C 0.3322(2) -0.4015(3) 0.4100(2) 0.0541(13) Uani 1 d . . U
C49 C 0.3212(2) -0.4565(3) 0.4476(3) 0.0645(16) Uani 1 d . . U
H49 H 0.3112 -0.4345 0.4774 0.077 Uiso 1 calc . R .
O12 O 0.46154(12) -0.1268(2) 0.39218(14) 0.0452(8) Uani 1 d . . .
O21 O 0.48238(15) -0.1320(3) 0.47174(16) 0.0661(11) Uani 1 d . . .
C29 C 0.53890(18) -0.2048(3) 0.41890(19) 0.0418(12) Uani 1 d . . .
C5 C 0.49099(18) -0.1512(3) 0.4291(2) 0.0455(13) Uani 1 d . . .
N21 N 0.34367(15) 0.0697(2) 0.33573(13) 0.0349(9) Uani 1 d . . .
N30 N 0.3496(2) 0.0234(3) 0.26074(14) 0.0551(12) Uani 1 d . . .
N32 N 0.36824(18) -0.0134(3) 0.33756(13) 0.0462(11) Uani 1 d . . .
C27 C 0.33383(19) 0.0899(4) 0.29001(15) 0.0424(12) Uani 1 d . . .
H27 H 0.3180 0.1432 0.2787 0.051 Uiso 1 calc . R .
C48 C 0.3707(3) -0.0390(4) 0.29269(19) 0.072(2) Uani 1 d . . .
H48 H 0.3850 -0.0934 0.2834 0.087 Uiso 1 calc . R .
C6 C 0.1165(2) 0.2616(4) 0.37184(18) 0.0536(15) Uani 1 d . . .
H6 H 0.1332 0.2508 0.3433 0.064 Uiso 1 calc . R .
N22 N -0.16985(15) 0.4744(3) 0.73701(12) 0.0411(10) Uani 1 d . . .
C7 C -0.1197(2) 0.4470(4) 0.66744(17) 0.0609(18) Uani 1 d . . .
H7 H -0.0940 0.4191 0.6880 0.073 Uiso 1 calc . R .
C36 C -0.16313(18) 0.4801(4) 0.68604(15) 0.0409(12) Uani 1 d . . .
C8 C -0.20140(19) 0.5238(4) 0.65530(16) 0.0565(16) Uani 1 d . . .
H8 H -0.2311 0.5477 0.6679 0.068 Uiso 1 calc . R .
O2 O 0.29643(13) -0.0437(2) 0.53005(11) 0.0468(9) Uani 1 d . . .
N4 N -0.00325(13) 0.6855(2) 0.41987(14) 0.0340(9) Uani 1 d . . .
O19 O 0.37621(14) 0.0167(3) 0.53199(11) 0.0564(10) Uani 1 d . . .
C9 C 0.3371(2) -0.0139(3) 0.55182(15) 0.0420(12) Uani 1 d . . .
C10 C 0.3403(2) -0.0166(4) 0.60688(17) 0.0509(14) Uani 1 d . . .
C40 C 0.3785(3) 0.0297(5) 0.63419(19) 0.083(2) Uani 1 d . . .
H40 H 0.4025 0.0637 0.6181 0.099 Uiso 1 calc . R .
C42 C 0.3052(3) -0.0647(5) 0.63148(19) 0.076(2) Uani 1 d . . .
H42 H 0.2790 -0.0966 0.6135 0.092 Uiso 1 calc . R .
C11 C 0.3072(3) -0.0676(5) 0.68218(19) 0.087(3) Uani 1 d . . .
H11 H 0.2827 -0.1004 0.6983 0.105 Uiso 1 calc . R .
C12 C 0.62892(17) -0.2924(3) 0.4007(2) 0.0453(13) Uani 1 d . . .
C13 C 0.5782(2) -0.2137(4) 0.4555(2) 0.0556(14) Uani 1 d . . .
H13 H 0.5741 -0.1902 0.4865 0.067 Uiso 1 calc . R .
C35 C 0.6238(2) -0.2575(4) 0.4461(2) 0.0565(14) Uani 1 d . . .
H35 H 0.6509 -0.2631 0.4706 0.068 Uiso 1 calc . R .
C14 C 0.5446(2) -0.2395(4) 0.3734(2) 0.0642(16) Uani 1 d . . .
H14 H 0.5178 -0.2324 0.3488 0.077 Uiso 1 calc . R .
C45 C 0.5906(2) -0.2861(5) 0.3632(2) 0.0710(19) Uani 1 d . . .
H45 H 0.5946 -0.3112 0.3325 0.085 Uiso 1 calc . R .
C39 C 0.0559(2) -0.2197(5) 0.3780(2) 0.080(2) Uani 1 d . . .
H39 H 0.0328 -0.2224 0.3500 0.096 Uiso 1 calc . R .
C46 C 0.1018(2) -0.1712(5) 0.3781(3) 0.094(3) Uani 1 d . . .
H46 H 0.1090 -0.1381 0.3505 0.113 Uiso 1 calc . R .
C15 C 0.64881(16) 0.2966(3) 0.40729(17) 0.0352(10) Uani 1 d . . .
C16 C 0.5888(2) 0.2092(5) 0.4499(2) 0.083(3) Uani 1 d . . .
H16 H 0.5803 0.1813 0.4787 0.100 Uiso 1 calc . R .
C17 C 0.6357(2) 0.2534(5) 0.4479(2) 0.082(2) Uani 1 d . . .
H17 H 0.6593 0.2534 0.4755 0.098 Uiso 1 calc . R .
C19 C 0.6152(2) 0.2904(5) 0.3661(2) 0.087(3) Uani 1 d . . .
H19 H 0.6243 0.3163 0.3369 0.104 Uiso 1 calc . R .
C1A C 0.5677(2) 0.2457(6) 0.3677(2) 0.092(3) Uani 1 d . . .
H1A H 0.5445 0.2427 0.3398 0.110 Uiso 1 calc . R .
C18 C 0.3464(3) -0.0205(4) 0.70806(18) 0.0594(16) Uani 1 d . . .
C1B C 0.3827(3) 0.0275(5) 0.68426(19) 0.086(3) Uani 1 d . . .
H1B H 0.4097 0.0580 0.7020 0.103 Uiso 1 calc . R .
N5 N 0.67712(13) -0.3384(3) 0.39233(16) 0.0420(10) Uani 1 d . . .
O3 O 0.72278(15) 0.3659(3) 0.44839(13) 0.0777(15) Uani 1 d . . .
C1C C 0.69926(17) 0.3494(3) 0.40937(18) 0.0378(11) Uani 1 d . . .
O5 O 0.34415(15) 0.2675(3) 0.4134(2) 0.0965(19) Uani 1 d . . .
C1D C 0.3442(3) 0.3170(5) 0.3819(3) 0.085(2) Uani 1 d . D .
O47 O 0.3491(6) 0.2903(4) 0.3386(3) 0.256(7) Uani 1 d . . .
C22 C -0.1545(2) 0.4077(3) 0.76834(15) 0.0431(12) Uani 1 d . . .
H22 H -0.1374 0.3557 0.7592 0.052 Uiso 1 calc . R .
C1E C -0.1934(2) 0.5344(3) 0.76581(16) 0.0473(13) Uani 1 d . . .
H1E H -0.2086 0.5882 0.7546 0.057 Uiso 1 calc . R .
N15 N -0.14957(13) 0.1997(2) 0.39133(13) 0.0297(8) Uani 1 d . . .
C1F C -0.11264(16) 0.2538(3) 0.41251(17) 0.0327(10) Uani 1 d . . .
H1F H -0.0801 0.2340 0.4258 0.039 Uiso 1 calc . R .
C21 C -0.18913(17) 0.2552(3) 0.37650(17) 0.0347(10) Uani 1 d . . .
H21 H -0.2205 0.2369 0.3601 0.042 Uiso 1 calc . R .
C1H C -0.1625(4) -0.0804(6) 0.3990(3) 0.0438(18) Uani 0.626(6) d 1 D U
C1I C -0.1731(5) 0.0658(6) 0.4296(3) 0.063(2) Uani 0.626(6) d 1 D U
H1I H -0.1828 0.1034 0.4546 0.076 Uiso 0.626(6) calc 1 R .
C30 C -0.1424(5) -0.0448(5) 0.3595(3) 0.0600(19) Uani 0.626(6) d 1 D U
H30 H -0.1306 -0.0830 0.3357 0.072 Uiso 0.626(6) calc 1 R .
C1J C -0.1387(5) 0.0487(5) 0.3532(4) 0.065(2) Uani 0.626(6) d 1 D U
H1J H -0.1285 0.0725 0.3239 0.078 Uiso 0.626(6) calc 1 R .
N14 N -0.16646(15) 0.4244(2) 0.81268(12) 0.0343(8) Uani 1 d . . .
N9 N -0.19195(15) 0.5067(2) 0.81095(12) 0.0359(9) Uani 1 d . . .
C1K C -0.1821(4) -0.0256(5) 0.4334(3) 0.0589(19) Uani 0.626(6) d 1 D U
H1K H -0.2007 -0.0489 0.4584 0.071 Uiso 0.626(6) calc 1 R .
O16 O -0.1803(2) 0.7885(3) 0.44207(18) 0.0480(16) Uani 0.626(6) d 1 . U
O1L O -0.1584(2) 0.7684(6) 0.3655(2) 0.0301(14) Uani 0.626(6) d 1 . U
C1M C 0.3260(2) -0.5527(4) 0.4379(3) 0.0729(18) Uani 1 d . . U
H1M H 0.3194 -0.5945 0.4620 0.088 Uiso 1 calc . R .
C1N C 0.3462(3) -0.4351(4) 0.3653(3) 0.0793(18) Uani 1 d . . U
H1N H 0.3540 -0.3952 0.3406 0.095 Uiso 1 calc . R .
C1O C 0.3404(3) -0.5815(4) 0.3925(3) 0.0788(19) Uani 1 d . D U
C1P C 0.3485(3) -0.5239(5) 0.3572(3) 0.093(2) Uani 1 d . . U
H1P H 0.3559 -0.5451 0.3265 0.112 Uiso 1 calc . R .
C0AB C -0.1666(3) 0.8178(6) 0.4024(3) 0.0296(15) Uani 0.626(6) d 1 . U
O0BA O -0.1651(4) 0.7697(11) 0.3899(5) 0.035(2) Uani 0.374(6) d 2 . U
C1AA C -0.1492(6) 0.8185(11) 0.3591(6) 0.040(3) Uani 0.374(6) d 2 . U
O50 O -0.1274(6) 0.7907(7) 0.3244(5) 0.084(4) Uani 0.374(6) d 2 . U
C0AA C -0.1497(5) -0.0818(3) 0.3758(5) 0.047(4) Uani 0.374(6) d 2 . U
C165 C -0.1172(4) -0.0268(5) 0.3503(4) 0.060(3) Uani 0.374(6) d 2 G U
H165 H -0.0952 -0.0521 0.3284 0.072 Uiso 0.374(6) calc 2 R .
C169 C -0.1174(3) 0.0660(5) 0.3575(3) 0.054(2) Uani 0.374(6) d 2 G U
H169 H -0.0956 0.1028 0.3404 0.065 Uiso 0.374(6) calc 2 R .
C1G C -0.15020(17) 0.1038(2) 0.39019(16) 0.0399(10) Uani 1 d . DG U
C108 C -0.1827(3) 0.0489(5) 0.4157(3) 0.057(2) Uani 0.374(6) d 2 G U
H108 H -0.2047 0.0742 0.4377 0.069 Uiso 0.374(6) calc 2 R .
C1L C -0.1825(5) -0.0439(4) 0.4086(5) 0.060(2) Uani 0.374(6) d 2 G U
H1L H -0.2042 -0.0807 0.4257 0.072 Uiso 0.374(6) calc 2 R .
O7 O 0.71515(11) 0.3748(2) 0.36820(12) 0.0366(7) Uani 1 d . . .
C1Q C -0.27460(16) 0.7016(3) 0.3920(2) 0.0430(12) Uani 1 d . . .
C1R C 0.68544(17) -0.4282(3) 0.3882(2) 0.0467(13) Uani 1 d . . .

loop_
_atom_site_aniso_label
_atom_site_aniso_U_11
_atom_site_aniso_U_22
_atom_site_aniso_U_33
_atom_site_aniso_U_23
_atom_site_aniso_U_13
_atom_site_aniso_U_12
Cu1 0.0139(2) 0.0076(2) 0.0462(3) -0.00096(19) 0.0077(2) -0.00003(17)
Cu2 0.0092(2) 0.0100(2) 0.0381(3) -0.00073(18) 0.00196(18) -0.00165(17)
Cu3 0.0102(2) 0.0063(2) 0.0436(3) 0.00099(19) -0.00025(19) -0.00007(17)
Cu4 0.0092(2) 0.0093(2) 0.0290(2) -0.00093(17) 0.00056(17) 0.00162(16)
Cu5 0.0125(2) 0.0120(2) 0.0500(3) 0.0036(2) 0.0091(2) 0.00265(18)
Cu6 0.0117(2) 0.0135(2) 0.0440(3) 0.0007(2) 0.0058(2) -0.00204(18)
O4 0.0147(13) 0.0218(14) 0.0342(14) -0.0036(12) 0.0039(11) 0.0049(11)
N10 0.0213(17) 0.0154(17) 0.057(2) 0.0027(16) 0.0118(16) 0.0018(14)
O15 0.0277(15) 0.0440(18) 0.0244(13) 0.0028(13) 0.0068(12) 0.0123(14)
N19 0.0133(16) 0.0216(18) 0.065(2) 0.0034(17) 0.0093(16) 0.0028(14)
O22 0.0338(17) 0.069(2) 0.0274(15) -0.0014(15) 0.0051(13) 0.0234(17)
N26 0.0161(17) 0.0256(19) 0.056(2) -0.0011(17) 0.0066(15) 0.0113(15)
C33 0.027(2) 0.027(2) 0.0266(19) 0.0003(17) 0.0080(17) 0.0030(18)
C43 0.022(2) 0.022(2) 0.040(2) 0.0007(18) -0.0039(18) 0.0096(17)
C44 0.033(2) 0.046(3) 0.0234(19) -0.0044(19) 0.0041(17) 0.009(2)
C47 0.0160(19) 0.026(2) 0.051(2) -0.002(2) 0.0043(18) 0.0103(17)
C53 0.0170(19) 0.019(2) 0.043(2) -0.0038(18) 0.0028(17) 0.0062(16)
O59 0.059(2) 0.080(3) 0.0367(18) 0.0100(18) 0.0056(16) 0.046(2)
C66 0.021(2) 0.028(2) 0.069(3) 0.016(2) 0.015(2) 0.0102(19)
C83 0.031(2) 0.052(3) 0.041(2) -0.003(2) 0.0070(19) 0.025(2)
C89 0.027(2) 0.051(3) 0.042(2) -0.001(2) 0.0008(19) 0.022(2)
C90 0.041(3) 0.067(4) 0.042(2) 0.008(3) 0.008(2) 0.028(3)
C113 0.020(2) 0.027(2) 0.081(3) 0.013(2) 0.014(2) 0.0064(19)
C118 0.050(3) 0.095(5) 0.029(2) 0.000(3) 0.007(2) 0.044(3)
C139 0.035(3) 0.093(4) 0.029(2) 0.004(3) 0.0059(19) 0.026(3)
O1 0.0082(11) 0.0055(11) 0.0276(12) -0.0010(10) 0.0021(9) -0.0030(9)
N6 0.0110(15) 0.0146(15) 0.0304(16) -0.0021(13) 0.0021(12) 0.0019(13)
N8 0.0140(16) 0.0120(16) 0.069(2) -0.0020(16) -0.0030(16) 0.0010(13)
N11 0.0171(16) 0.0125(16) 0.052(2) -0.0011(15) -0.0032(15) -0.0007(13)
N12 0.0175(16) 0.0134(16) 0.0410(18) 0.0002(14) 0.0000(14) 0.0002(13)
N16 0.0143(16) 0.0135(16) 0.055(2) 0.0013(15) 0.0002(15) 0.0005(13)
N1 0.0115(16) 0.0190(18) 0.060(2) -0.0011(16) 0.0014(15) -0.0015(13)
C26 0.0126(18) 0.019(2) 0.037(2) -0.0007(17) 0.0024(15) -0.0033(16)
C38 0.014(2) 0.023(2) 0.091(4) 0.024(2) -0.006(2) -0.0064(18)
O6 0.0107(12) 0.0075(12) 0.0365(14) 0.0014(11) 0.0072(10) -0.0013(10)
N7 0.0200(17) 0.0152(17) 0.054(2) 0.0029(15) 0.0061(15) -0.0053(14)
N2 0.0189(17) 0.0170(17) 0.056(2) -0.0030(16) 0.0175(16) 0.0006(14)
N3 0.0151(17) 0.0187(18) 0.064(2) 0.0076(16) 0.0069(16) 0.0001(14)
N17 0.0206(17) 0.0137(16) 0.050(2) -0.0025(15) 0.0066(15) -0.0039(14)
N18 0.0179(18) 0.031(2) 0.060(2) 0.0150(18) 0.0059(16) -0.0111(16)
C23 0.018(2) 0.024(2) 0.074(3) 0.012(2) 0.006(2) -0.0049(18)
C24 0.017(2) 0.027(2) 0.074(3) 0.010(2) 0.006(2) -0.0024(19)
C37 0.016(2) 0.035(3) 0.061(3) 0.009(2) 0.0030(19) -0.0134(19)
N20 0.039(2) 0.0135(18) 0.068(3) -0.0036(18) 0.0069(19) -0.0011(16)
C25 0.034(2) 0.013(2) 0.065(3) 0.003(2) 0.010(2) -0.0029(18)
C1 0.031(2) 0.009(2) 0.091(4) -0.006(2) 0.024(2) 0.0009(18)
O10 0.0173(14) 0.0284(16) 0.074(2) -0.0003(16) 0.0108(15) -0.0081(13)
C41 0.024(2) 0.036(3) 0.082(4) 0.014(3) -0.005(2) -0.015(2)
O42 0.058(3) 0.114(4) 0.076(3) 0.028(3) -0.013(2) -0.058(3)
C2 0.018(2) 0.037(3) 0.082(4) 0.016(3) 0.003(2) -0.014(2)
C34 0.022(2) 0.043(3) 0.062(3) 0.001(2) -0.002(2) -0.017(2)
C3 0.025(2) 0.033(2) 0.055(3) 0.002(2) 0.003(2) -0.017(2)
C32 0.017(2) 0.025(2) 0.075(3) 0.010(2) -0.004(2) -0.0112(18)
C4 0.049(3) 0.015(2) 0.097(4) -0.004(2) -0.002(3) 0.005(2)
C49 0.064(3) 0.026(3) 0.101(4) 0.014(3) -0.012(3) -0.011(2)
O12 0.0258(16) 0.0329(18) 0.079(2) 0.0053(17) 0.0190(17) 0.0090(14)
O21 0.048(2) 0.069(3) 0.086(3) 0.006(2) 0.034(2) 0.022(2)
C29 0.029(2) 0.025(2) 0.073(3) 0.006(2) 0.020(2) 0.011(2)
C5 0.026(2) 0.036(3) 0.077(4) 0.010(3) 0.024(3) 0.009(2)
N21 0.039(2) 0.030(2) 0.0354(19) -0.0022(16) 0.0066(16) 0.0152(17)
N30 0.084(3) 0.052(3) 0.030(2) -0.0011(19) 0.005(2) 0.028(3)
N32 0.073(3) 0.034(2) 0.033(2) 0.0003(17) 0.0086(19) 0.025(2)
C27 0.048(3) 0.045(3) 0.034(2) 0.003(2) 0.003(2) 0.022(2)
C48 0.129(6) 0.052(4) 0.037(3) -0.003(3) 0.016(3) 0.047(4)
C6 0.045(3) 0.070(4) 0.048(3) 0.011(3) 0.018(2) 0.041(3)
N22 0.047(2) 0.052(3) 0.0248(17) -0.0013(18) 0.0075(16) 0.024(2)
C7 0.053(3) 0.099(5) 0.031(2) 0.011(3) 0.006(2) 0.043(3)
C36 0.039(3) 0.059(3) 0.024(2) 0.000(2) 0.0049(18) 0.011(2)
C8 0.038(3) 0.100(5) 0.032(2) -0.002(3) 0.009(2) 0.032(3)
O2 0.047(2) 0.064(2) 0.0299(15) 0.0018(15) 0.0069(14) -0.0154(18)
N4 0.0171(17) 0.0250(19) 0.059(2) 0.0087(17) -0.0049(16) -0.0101(15)
O19 0.062(2) 0.074(3) 0.0336(17) -0.0018(17) 0.0057(16) -0.040(2)
C9 0.056(3) 0.044(3) 0.025(2) -0.001(2) 0.001(2) -0.016(3)
C10 0.063(3) 0.056(3) 0.034(2) 0.006(2) 0.004(2) -0.024(3)
C40 0.105(5) 0.113(6) 0.030(3) 0.006(3) 0.005(3) -0.075(5)
C42 0.086(5) 0.106(6) 0.036(3) 0.002(3) 0.002(3) -0.055(4)
C11 0.104(5) 0.129(6) 0.030(3) 0.009(3) 0.011(3) -0.064(5)
C12 0.017(2) 0.028(2) 0.091(4) -0.006(3) 0.009(2) 0.0107(19)
C13 0.043(3) 0.053(3) 0.072(3) 0.002(3) 0.014(3) 0.015(3)
C35 0.038(3) 0.052(3) 0.079(4) 0.000(3) 0.000(3) 0.014(3)
C14 0.031(3) 0.077(4) 0.084(4) -0.008(4) -0.005(3) 0.021(3)
C45 0.033(3) 0.090(5) 0.089(4) -0.028(4) -0.001(3) 0.030(3)
C39 0.042(3) 0.090(5) 0.102(5) 0.059(4) -0.033(3) -0.045(3)
C46 0.048(4) 0.106(6) 0.122(6) 0.073(5) -0.031(4) -0.053(4)
C15 0.017(2) 0.031(2) 0.057(3) 0.007(2) 0.0002(19) -0.0061(18)
C16 0.060(4) 0.132(7) 0.056(3) 0.038(4) -0.010(3) -0.062(4)
C17 0.059(4) 0.126(6) 0.058(3) 0.023(4) -0.016(3) -0.061(4)
C19 0.065(4) 0.129(7) 0.064(4) 0.035(4) -0.004(3) -0.064(4)
C1A 0.053(4) 0.147(7) 0.072(4) 0.043(4) -0.018(3) -0.071(4)
C18 0.091(4) 0.055(3) 0.033(2) 0.001(2) 0.011(3) -0.030(3)
C1B 0.111(6) 0.112(6) 0.036(3) 0.001(3) 0.006(3) -0.073(5)
N5 0.0133(17) 0.027(2) 0.085(3) -0.005(2) 0.0050(18) 0.0085(15)
O3 0.054(2) 0.130(4) 0.049(2) -0.010(2) 0.0059(19) -0.053(3)
C1C 0.020(2) 0.034(3) 0.059(3) 0.000(2) 0.004(2) -0.0099(19)
O5 0.035(2) 0.027(2) 0.229(6) 0.030(3) 0.021(3) -0.0050(17)
C1D 0.086(5) 0.051(4) 0.119(6) 0.007(5) 0.004(5) 0.013(4)
O47 0.58(2) 0.058(4) 0.127(6) -0.032(4) 0.000(9) 0.043(8)
C22 0.055(3) 0.044(3) 0.031(2) -0.006(2) 0.007(2) 0.024(3)
C1E 0.067(4) 0.046(3) 0.029(2) 0.007(2) 0.008(2) 0.031(3)
N15 0.0273(18) 0.0100(16) 0.052(2) -0.0061(15) 0.0011(16) -0.0033(14)
C1F 0.024(2) 0.0114(19) 0.062(3) -0.0026(19) -0.0032(19) -0.0003(17)
C21 0.029(2) 0.0090(19) 0.066(3) -0.0065(19) -0.001(2) -0.0054(17)
C1H 0.052(4) 0.030(3) 0.052(4) -0.001(3) 0.022(3) 0.000(3)
C1I 0.094(5) 0.025(3) 0.071(4) -0.008(3) 0.012(4) -0.027(4)
C30 0.087(5) 0.027(3) 0.072(4) -0.009(3) 0.042(4) -0.010(4)
C1J 0.091(5) 0.023(3) 0.086(4) -0.013(3) 0.031(4) -0.018(4)
N14 0.041(2) 0.0289(19) 0.0333(19) -0.0011(16) 0.0022(16) 0.0128(17)
N9 0.048(2) 0.030(2) 0.0308(18) 0.0023(16) 0.0085(16) 0.0160(18)
C1K 0.094(5) 0.025(3) 0.060(4) -0.012(3) 0.024(4) -0.017(3)
O16 0.075(4) 0.023(3) 0.043(3) 0.008(2) -0.010(3) -0.015(3)
O1L 0.037(3) 0.012(3) 0.042(3) 0.004(3) 0.005(3) -0.006(2)
C1M 0.056(3) 0.040(3) 0.119(5) 0.035(3) -0.020(3) -0.014(3)
C1N 0.090(4) 0.034(3) 0.114(4) -0.023(3) 0.008(4) 0.009(3)
C1O 0.068(4) 0.040(3) 0.124(5) -0.019(4) -0.020(4) 0.008(3)
C1P 0.104(5) 0.041(3) 0.132(5) -0.033(4) -0.007(4) 0.011(4)
C0AB 0.029(3) 0.017(3) 0.042(4) 0.002(4) 0.002(3) 0.004(3)
O0BA 0.027(4) 0.024(5) 0.054(6) 0.002(6) 0.002(4) 0.007(4)
C1AA 0.038(5) 0.027(6) 0.054(6) -0.006(6) 0.008(5) 0.005(5)
O50 0.123(10) 0.035(6) 0.098(8) -0.004(6) 0.035(7) 0.011(6)
C0AA 0.050(8) 0.013(6) 0.077(9) 0.005(6) 0.001(7) -0.006(6)
C165 0.076(6) 0.023(4) 0.083(5) -0.017(4) 0.024(5) -0.014(4)
C169 0.069(6) 0.019(4) 0.076(5) -0.019(4) 0.012(4) -0.014(4)
C1G 0.042(2) 0.0131(18) 0.064(3) -0.0015(17) -0.0014(19) -0.0028(17)
C108 0.082(5) 0.022(4) 0.068(5) -0.006(4) 0.007(4) -0.029(4)
C1L 0.089(5) 0.025(4) 0.067(5) -0.004(4) 0.014(5) -0.019(4)
O7 0.0223(15) 0.0286(16) 0.0595(19) 0.0039(15) 0.0065(14) -0.0083(13)
C1Q 0.014(2) 0.022(2) 0.093(4) -0.005(2) 0.006(2) 0.0046(18)
C1R 0.017(2) 0.031(3) 0.092(4) -0.002(3) 0.006(2) 0.0101(19)

loop_
_atom_type_symbol
_atom_type_description
_atom_type_scat_dispersion_real
_atom_type_scat_dispersion_imag
_atom_type_scat_source
C C 0.0030 0.0020 'International Tables Vol C Tables 4.2.6.8 and 6.1.1.4'
H H 0.0000 0.0000 'International Tables Vol C Tables 4.2.6.8 and 6.1.1.4'
Cu Cu 0.3200 1.2650 'International Tables Vol C Tables 4.2.6.8 and 6.1.1.4'
N N 0.0061 0.0033 'International Tables Vol C Tables 4.2.6.8 and 6.1.1.4'
O O 0.0106 0.0060 'International Tables Vol C Tables 4.2.6.8 and 6.1.1.4'

loop_
_geom_angle_atom_site_label_1
_geom_angle_atom_site_label_2
_geom_angle_atom_site_label_3
_geom_angle
_geom_angle_site_symmetry_1
_geom_angle_site_symmetry_3
Cu5 Cu1 Cu6 61.381(13) . .
N10 Cu1 Cu5 118.60(9) . .
N10 Cu1 Cu6 59.13(9) . .
N10 Cu1 O6 89.22(11) . .
N10 Cu1 N7 172.12(15) . .
N10 Cu1 N21 98.57(15) . .
O6 Cu1 Cu5 35.33(7) . .
O6 Cu1 Cu6 30.40(6) . .
O6 Cu1 N21 88.75(12) . .
N7 Cu1 Cu5 61.40(9) . .
N7 Cu1 Cu6 118.14(9) . .
N7 Cu1 O6 87.74(11) . .
N7 Cu1 N21 88.64(14) . .
N21 Cu1 Cu5 66.74(9) . .
N21 Cu1 Cu6 89.37(10) . .
O5 Cu1 Cu5 150.29(12) . .
O5 Cu1 Cu6 139.46(15) . .
O5 Cu1 N10 89.27(15) . .
O5 Cu1 O6 148.7(2) . .
O5 Cu1 N7 89.54(15) . .
O5 Cu1 N21 122.4(2) . .
Cu3 Cu2 Cu4 61.753(12) . .
O1 Cu2 Cu3 35.50(7) . .
O1 Cu2 Cu4 30.15(6) . .
O1 Cu2 O3 111.14(10) . 1_455
O1 Cu2 C1C 137.34(13) . 1_455
O1 Cu2 N9 87.25(11) . 4_565
N11 Cu2 Cu3 117.75(9) . .
N11 Cu2 Cu4 59.31(9) . .
N11 Cu2 O1 89.43(11) . .
N11 Cu2 N1 173.72(15) . .
N11 Cu2 O3 84.62(15) . 1_455
N11 Cu2 C1C 88.19(14) . 1_455
N11 Cu2 N9 95.23(15) . 4_565
N1 Cu2 Cu3 61.84(9) . .
N1 Cu2 Cu4 117.75(10) . .
N1 Cu2 O1 87.65(12) . .
N1 Cu2 O3 91.25(15) . 1_455
N1 Cu2 C1C 90.19(14) . 1_455
N1 Cu2 N9 90.18(15) . 4_565
O3 Cu2 Cu3 130.63(10) 1_455 .
O3 Cu2 Cu4 106.41(9) 1_455 .
C1C Cu2 Cu3 147.60(11) 1_455 .
C1C Cu2 Cu4 129.09(10) 1_455 .
C1C Cu2 O3 26.29(13) 1_455 1_455
N9 Cu2 Cu3 65.38(9) 4_565 .
N9 Cu2 Cu4 89.06(10) 4_565 .
N9 Cu2 O3 161.60(12) 4_565 1_455
N9 Cu2 C1C 135.38(14) 4_565 1_455
O7 Cu2 Cu3 150.45(9) 1_455 .
O7 Cu2 Cu4 147.55(9) 1_455 .
O7 Cu2 O1 164.79(12) 1_455 .
O7 Cu2 N11 91.00(13) 1_455 .
O7 Cu2 N1 90.36(13) 1_455 .
O7 Cu2 O3 53.80(12) 1_455 1_455
O7 Cu2 C1C 27.53(14) 1_455 1_455
O7 Cu2 N9 107.85(13) 1_455 4_565
Cu2 Cu3 Cu4 61.887(12) . .
O1 Cu3 Cu2 35.82(6) . .
O1 Cu3 Cu4 30.02(6) . .
O1 Cu3 N8 87.54(11) . .
O1 Cu3 N14 87.82(11) . 4_565
O1 Cu3 C0AB 147.59(19) . .
N8 Cu3 Cu2 61.39(9) . .
N8 Cu3 Cu4 117.53(10) . .
N8 Cu3 N14 90.10(14) . 4_565
N8 Cu3 C0AB 87.08(19) . .
N16 Cu3 Cu2 119.50(9) . .
N16 Cu3 Cu4 58.70(9) . .
N16 Cu3 O1 88.18(11) . .
N16 Cu3 N8 166.39(15) . .
N16 Cu3 N14 102.64(14) . 4_565
N16 Cu3 C0AB 89.62(18) . .
N14 Cu3 Cu2 65.81(9) 4_565 .
N14 Cu3 Cu4 89.33(10) 4_565 .
N14 Cu3 C0AB 124.1(2) 4_565 .
O1L Cu3 Cu2 148.80(18) . .
O1L Cu3 Cu4 147.77(18) . .
O1L Cu3 O1 174.3(2) . .
O1L Cu3 N8 94.0(2) . .
O1L Cu3 N16 89.1(2) . .
O1L Cu3 N14 97.7(2) . 4_565
O1L Cu3 C0AB 27.3(3) . .
C0AB Cu3 Cu2 147.90(17) . .
C0AB Cu3 Cu4 139.68(17) . .
O0BA Cu3 Cu2 148.9(3) . .
O0BA Cu3 Cu4 144.3(3) . .
O0BA Cu3 O1 154.4(4) . .
O0BA Cu3 N8 87.5(3) . .
O0BA Cu3 N16 90.8(3) . .
O0BA Cu3 N14 117.3(4) . 4_565
O0BA Cu3 O1L 20.6(3) . .
O0BA Cu3 C0AB 6.9(4) . .
Cu3 Cu4 Cu2 56.360(12) . .
O4 Cu4 Cu2 147.47(8) . .
O4 Cu4 Cu3 149.26(8) . .
O4 Cu4 O15 90.81(10) . .
O4 Cu4 C43 26.88(11) . .
O4 Cu4 O1 176.73(10) . .
O4 Cu4 N6 92.65(11) . .
O4 Cu4 N12 89.33(12) . .
O15 Cu4 Cu2 102.91(7) . .
O15 Cu4 Cu3 102.08(7) . .
O15 Cu4 C43 117.48(11) . .
C43 Cu4 Cu2 132.26(9) . .
C43 Cu4 Cu3 129.96(9) . .
O1 Cu4 Cu2 30.57(6) . .
O1 Cu4 Cu3 30.18(6) . .
O1 Cu4 O15 92.37(10) . .
O1 Cu4 C43 150.03(11) . .
O1 Cu4 N6 87.77(10) . .
O1 Cu4 N12 89.06(11) . .
N6 Cu4 Cu2 114.70(8) . .
N6 Cu4 Cu3 58.67(8) . .
N6 Cu4 O15 95.75(12) . .
N6 Cu4 C43 86.68(12) . .
N6 Cu4 N12 157.77(13) . .
N12 Cu4 Cu2 58.64(9) . .
N12 Cu4 Cu3 112.94(9) . .
N12 Cu4 O15 106.36(13) . .
N12 Cu4 C43 85.13(13) . .
Cu1 Cu5 Cu6 62.193(13) . .
O6 Cu5 Cu1 36.64(7) . .
O6 Cu5 Cu6 30.14(7) . .
O6 Cu5 N2 89.84(11) . .
O6 Cu5 N3 87.84(12) . .
O6 Cu5 C5 148.29(15) . .
O6 Cu5 N32 86.81(12) . .
N2 Cu5 Cu1 119.16(10) . .
N2 Cu5 Cu6 59.87(9) . .
N2 Cu5 N3 170.40(16) . .
N2 Cu5 C5 89.24(14) . .
N2 Cu5 N32 96.58(16) . .
N3 Cu5 Cu1 62.76(9) . .
N3 Cu5 Cu6 117.91(10) . .
N3 Cu5 C5 87.84(14) . .
N3 Cu5 N32 92.59(16) . .
O12 Cu5 Cu1 146.99(10) . .
O12 Cu5 Cu6 149.01(10) . .
O12 Cu5 O6 174.62(13) . .
O12 Cu5 N2 89.19(13) . .
O12 Cu5 N3 92.24(14) . .
O12 Cu5 C5 26.40(16) . .
O12 Cu5 N32 98.55(15) . .
C5 Cu5 Cu1 150.41(11) . .
C5 Cu5 Cu6 138.96(11) . .
N32 Cu5 Cu1 63.94(9) . .
N32 Cu5 Cu6 87.69(11) . .
N32 Cu5 C5 124.76(16) . .
Cu5 Cu6 Cu1 56.426(12) . .
N19 Cu6 Cu1 58.39(9) . .
N19 Cu6 Cu5 114.33(10) . .
N19 Cu6 N17 155.88(15) . .
N19 Cu6 O2 102.91(15) . .
O6 Cu6 Cu1 31.39(7) . .
O6 Cu6 Cu5 30.06(7) . .
O6 Cu6 N19 88.74(12) . .
O6 Cu6 N17 89.13(11) . .
O6 Cu6 O2 92.79(11) . .
N17 Cu6 Cu1 113.41(9) . .
N17 Cu6 Cu5 59.29(9) . .
N17 Cu6 O2 101.19(14) . .
O10 Cu6 Cu1 147.65(10) . .
O10 Cu6 Cu5 146.83(10) . .
O10 Cu6 N19 91.80(13) . .
O10 Cu6 O6 175.17(12) . .
O10 Cu6 N17 88.42(13) . .
O10 Cu6 O2 91.77(13) . .
O2 Cu6 Cu1 106.07(9) . .
O2 Cu6 Cu5 101.22(9) . .
C43 O4 Cu4 109.9(2) . .
N19 N10 Cu1 120.0(2) . .
C66 N10 Cu1 130.8(3) . .
C66 N10 N19 108.6(3) . .
C33 O15 Cu4 123.2(2) . .
N10 N19 Cu6 120.3(2) . .
C113 N19 Cu6 132.1(3) . .
C113 N19 N10 106.4(3) . .
C66 N26 C47 128.2(4) . .
C113 N26 C47 126.7(4) . .
C113 N26 C66 105.0(3) . .
O15 C33 O22 124.3(4) . .
O15 C33 C44 118.8(4) . .
O22 C33 C44 116.8(3) . .
O4 C43 Cu4 43.25(16) . .
O4 C43 C53 117.0(3) . .
C53 C43 Cu4 159.9(3) . .
O59 C43 Cu4 80.1(2) . .
O59 C43 O4 123.2(4) . .
O59 C43 C53 119.8(4) . .
C118 C44 C33 121.4(4) . .
C118 C44 C139 118.4(4) . .
C139 C44 C33 120.2(4) . .
C89 C47 N26 118.9(4) . .
C6 C47 N26 119.3(4) . .
C6 C47 C89 121.8(4) . .
C83 C53 C43 121.7(4) . .
C90 C53 C43 119.4(4) . .
C90 C53 C83 118.9(4) . .
N10 C66 N26 109.7(4) . .
C53 C83 C89 120.8(4) . .
C47 C89 C83 118.7(4) . .
C53 C90 C6 121.2(4) . .
N19 C113 N26 110.4(4) . .
C44 C118 C7 121.3(5) . .
C44 C139 C8 121.4(4) . .
Cu3 O1 Cu2 108.68(10) . .
Cu4 O1 Cu2 119.27(11) . .
Cu4 O1 Cu3 119.80(11) . .
N16 N6 Cu4 119.7(2) . .
C26 N6 Cu4 132.3(3) . .
C26 N6 N16 107.2(3) . .
N1 N8 Cu3 118.1(2) . .
C1Q N8 Cu3 133.6(3) . .
C1Q N8 N1 108.2(3) . .
N12 N11 Cu2 121.8(2) . .
C21 N11 Cu2 130.1(3) . .
C21 N11 N12 107.8(3) . .
N11 N12 Cu4 119.8(2) . .
C1F N12 Cu4 134.6(3) . .
C1F N12 N11 105.5(3) . .
N6 N16 Cu3 121.9(2) . .
C38 N16 Cu3 130.4(3) . .
C38 N16 N6 107.5(3) . .
N8 N1 Cu2 118.7(2) . .
C1R N1 Cu2 132.8(3) 1_465 .
C1R N1 N8 108.5(3) 1_465 .
N6 C26 N4 110.4(3) . .
N16 C38 N4 109.8(4) . .
Cu5 O6 Cu1 108.03(11) . .
Cu5 O6 Cu6 119.80(12) . .
Cu6 O6 Cu1 118.21(11) . .
N3 N7 Cu1 118.7(2) . .
C23 N7 Cu1 134.6(3) . .
C23 N7 N3 106.6(3) . .
N17 N2 Cu5 121.9(2) . .
C1 N2 Cu5 131.1(3) . .
C1 N2 N17 107.0(3) . .
N7 N3 Cu5 116.1(2) . .
C24 N3 Cu5 134.9(3) . .
C24 N3 N7 107.4(3) . .
N2 N17 Cu6 118.9(2) . .
C25 N17 Cu6 133.4(3) . .
C25 N17 N2 107.7(3) . .
C23 N18 C37 126.8(4) . .
C24 N18 C23 105.8(3) . .
C24 N18 C37 127.4(4) . .
N7 C23 N18 110.4(4) . .
N3 C24 N18 109.7(4) . .
C16 C37 N18 119.7(4) . .
C16 C37 C1A 120.8(4) . .
C1A C37 N18 119.5(4) . .
C25 N20 C4 129.3(4) . .
C1 N20 C25 104.8(3) . .
C1 N20 C4 125.8(4) . .
N17 C25 N20 109.1(4) . .
N2 C1 N20 111.2(4) . .
C2 O10 Cu6 113.6(3) . .
C34 C41 C2 122.1(4) . .
C34 C41 C46 118.7(4) . .
C46 C41 C2 119.1(5) . .
O10 C2 C41 116.2(5) . .
O42 C2 O10 122.4(4) . .
O42 C2 C41 121.4(5) . .
C41 C34 C3 121.6(4) . .
C32 C3 C34 118.6(4) . .
C3 C32 N4 119.7(4) . 1_545
C3 C32 C39 121.6(4) . .
C39 C32 N4 118.5(4) . 1_545
C49 C4 N20 120.5(5) . .
C49 C4 C1N 122.1(5) . .
C1N C4 N20 117.3(5) . .
C4 C49 C1M 115.1(6) . .
C5 O12 Cu5 110.5(3) . .
C13 C29 C5 118.6(5) . .
C14 C29 C5 120.9(5) . .
C14 C29 C13 120.4(4) . .
O12 C5 Cu5 43.1(2) . .
O12 C5 C29 116.6(5) . .
O21 C5 Cu5 80.1(3) . .
O21 C5 O12 123.2(4) . .
O21 C5 C29 120.2(5) . .
C29 C5 Cu5 159.7(4) . .
N32 N21 Cu1 114.2(3) . .
C27 N21 Cu1 137.7(3) . .
C27 N21 N32 107.3(4) . .
C27 N30 C48 103.9(4) . .
C27 N30 C18 128.2(4) . 4
C48 N30 C18 127.9(4) . 4
N21 N32 Cu5 115.1(3) . .
C48 N32 Cu5 137.5(4) . .
C48 N32 N21 106.4(4) . .
N21 C27 N30 111.0(4) . .
N32 C48 N30 111.4(4) . .
C47 C6 C90 118.6(4) . .
C22 N22 C36 128.0(4) . .
C22 N22 C1E 103.5(3) . .
C1E N22 C36 128.5(4) . .
C36 C7 C118 120.0(4) . .
C7 C36 N22 120.8(4) . .
C7 C36 C8 120.1(4) . .
C8 C36 N22 119.0(4) . .
C139 C8 C36 118.7(4) . .
C9 O2 Cu6 125.4(3) . .
C26 N4 C32 127.7(3) . 1_565
C38 N4 C26 105.1(3) . .
C38 N4 C32 127.2(4) . 1_565
O2 C9 O19 126.1(4) . .
O2 C9 C10 116.8(4) . .
O19 C9 C10 117.1(4) . .
C40 C10 C9 121.0(5) . .
C42 C10 C9 121.3(5) . .
C42 C10 C40 117.7(5) . .
C1B C40 C10 122.2(5) . .
C10 C42 C11 122.2(5) . .
C18 C11 C42 118.0(5) . .
C35 C12 C45 123.0(4) . .
C35 C12 N5 117.8(4) . .
C45 C12 N5 119.2(5) . .
C29 C13 C35 119.8(5) . .
C12 C35 C13 119.3(5) . .
C29 C14 C45 120.9(5) . .
C12 C45 C14 116.6(5) . .
C32 C39 C46 118.5(5) . .
C39 C46 C41 120.7(6) . .
C17 C15 C19 117.8(4) . .
C17 C15 C1C 118.8(4) . .
C19 C15 C1C 123.4(4) . .
C37 C16 C17 119.3(5) . .
C15 C17 C16 122.2(5) . .
C15 C19 C1A 120.3(5) . .
C37 C1A C19 119.4(5) . .
C11 C18 N30 118.9(5) . 4_556
C1B C18 N30 120.1(5) . 4_556
C1B C18 C11 120.9(5) . .
C40 C1B C18 118.9(6) . .
C1Q N5 C12 125.3(4) 1_645 .
C1R N5 C12 128.3(4) . .
C1R N5 C1Q 106.1(3) . 1_645
C1C O3 Cu2 76.1(3) . 1_655
C15 C1C Cu2 161.8(3) . 1_655
O3 C1C Cu2 77.6(3) . 1_655
O3 C1C C15 120.4(4) . .
O3 C1C O7 123.0(4) . .
O7 C1C Cu2 45.44(19) . 1_655
O7 C1C C15 116.6(4) . .
C1D O5 Cu1 125.3(6) . .
O5 C1D O47 121.0(7) . .
O5 C1D C1O 119.2(8) . 1_565
O47 C1D C1O 119.8(8) . 1_565
N14 C22 N22 112.0(4) . .
N9 C1E N22 111.2(4) . .
C1F N15 C21 104.8(3) . .
C1F N15 C1G 128.0(4) . .
C21 N15 C1G 126.7(3) . .
N12 C1F N15 111.6(4) . .
N11 C21 N15 110.3(4) . .
C30 C1H C1K 120.1(8) . .
C30 C1H C0AB 118.4(7) . 1_545
C1K C1H C0AB 121.3(7) . 1_545
C1K C1I C1G 122.8(8) . .
C1H C30 C1J 121.6(8) . .
C1G C1J C30 119.2(8) . .
C22 N14 Cu3 139.7(3) . 4_566
C22 N14 N9 106.3(3) . .
N9 N14 Cu3 113.9(2) . 4_566
C1E N9 Cu2 138.2(3) . 4_566
C1E N9 N14 106.9(3) . .
N14 N9 Cu2 114.9(2) . 4_566
C1H C1K C1I 117.5(8) . .
C0AB O1L Cu3 107.1(6) . .
C1O C1M C49 119.8(6) . .
C1P C1N C4 121.0(8) . .
C1M C1O C1D 119.7(7) . 1_545
C1P C1O C1D 118.7(8) . 1_545
C1P C1O C1M 121.4(6) . .
C1O C1P C1N 120.4(8) . .
C1H C0AB Cu3 165.5(6) 1_565 .
O16 C0AB Cu3 79.0(5) . .
O16 C0AB C1H 115.3(7) . 1_565
O16 C0AB O1L 124.2(8) . .
O1L C0AB Cu3 45.6(5) . .
O1L C0AB C1H 120.4(7) . 1_565
C1AA O0BA Cu3 123.7(12) . .
O0BA C1AA O50 123.0(17) . .
O0BA C1AA C0AA 110.9(13) . 1_565
O50 C1AA C0AA 124.9(15) . 1_565
C165 C0AA C1AA 113.2(10) . 1_545
C165 C0AA C1L 120.0 . .
C1L C0AA C1AA 126.4(9) . 1_545
C169 C165 C0AA 120.0 . .
C165 C169 C1G 120.0 . .
C1I C1G N15 113.3(5) . .
C1I C1G C169 130.3(6) . .
C1I C1G C108 20.9(6) . .
C1J C1G N15 128.3(5) . .
C1J C1G C1I 117.6(6) . .
C1J C1G C169 25.5(5) . .
C1J C1G C108 101.1(4) . .
C169 C1G N15 114.3(4) . .
C108 C1G N15 125.5(4) . .
C108 C1G C169 120.0 . .
C1G C108 C1L 120.0 . .
C108 C1L C0AA 120.0 . .
C1C O7 Cu2 107.0(3) . 1_655
N8 C1Q N5 108.8(4) . 1_465
N1 C1R N5 108.4(4) 1_645 .

loop_
_geom_bond_atom_site_label_1
_geom_bond_atom_site_label_2
_geom_bond_distance
_geom_bond_site_symmetry_2
Cu1 Cu5 3.2402(6) .
Cu1 Cu6 3.4399(6) .
Cu1 N10 2.005(3) .
Cu1 O6 2.033(2) .
Cu1 N7 2.015(3) .
Cu1 N21 2.189(3) .
Cu1 O5 1.940(4) .
Cu2 Cu3 3.2517(6) .
Cu2 Cu4 3.4450(6) .
Cu2 O1 2.009(2) .
Cu2 N11 1.976(3) .
Cu2 N1 1.983(3) .
Cu2 O3 2.666(4) 1_455
Cu2 C1C 2.649(4) 1_455
Cu2 N9 2.261(3) 4_565
Cu2 O7 1.974(3) 1_455
Cu3 Cu4 3.4406(6) .
Cu3 O1 1.993(2) .
Cu3 N8 2.005(3) .
Cu3 N16 1.992(3) .
Cu3 N14 2.261(3) 4_565
Cu3 O1L 1.986(8) .
Cu3 C0AB 2.656(9) .
Cu3 O0BA 1.911(16) .
Cu4 O4 1.952(2) .
Cu4 O15 2.243(3) .
Cu4 C43 2.679(4) .
Cu4 O1 1.984(2) .
Cu4 N6 2.024(3) .
Cu4 N12 2.028(3) .
Cu5 Cu6 3.4138(6) .
Cu5 O6 1.971(2) .
Cu5 N2 1.985(3) .
Cu5 N3 2.007(3) .
Cu5 O12 1.946(3) .
Cu5 C5 2.667(5) .
Cu5 N32 2.263(4) .
Cu6 N19 2.027(3) .
Cu6 O6 1.975(2) .
Cu6 N17 2.048(3) .
Cu6 O10 1.929(3) .
Cu6 O2 2.148(3) .
O4 C43 1.288(5) .
N10 N19 1.368(5) .
N10 C66 1.288(5) .
O15 C33 1.251(5) .
N19 C113 1.307(5) .
O22 C33 1.268(5) .
N26 C47 1.448(5) .
N26 C66 1.358(5) .
N26 C113 1.350(6) .
C33 C44 1.516(5) .
C43 C53 1.520(5) .
C43 O59 1.215(5) .
C44 C118 1.368(6) .
C44 C139 1.375(6) .
C47 C89 1.363(6) .
C47 C6 1.359(6) .
C53 C83 1.368(6) .
C53 C90 1.365(6) .
C83 C89 1.386(6) .
C90 C6 1.383(6) .
C118 C7 1.385(7) .
C139 C8 1.381(6) .
N6 N16 1.362(4) .
N6 C26 1.292(5) .
N8 N1 1.356(4) .
N8 C1Q 1.300(5) .
N11 N12 1.385(4) .
N11 C21 1.288(5) .
N12 C1F 1.296(5) .
N16 C38 1.307(5) .
N1 C1R 1.317(5) 1_465
C26 N4 1.352(5) .
C38 N4 1.340(5) .
N7 N3 1.367(5) .
N7 C23 1.299(5) .
N2 N17 1.373(4) .
N2 C1 1.289(5) .
N3 C24 1.309(5) .
N17 C25 1.312(5) .
N18 C23 1.340(5) .
N18 C24 1.332(6) .
N18 C37 1.455(5) .
C37 C16 1.332(7) .
C37 C1A 1.349(7) .
N20 C25 1.363(6) .
N20 C1 1.349(6) .
N20 C4 1.435(6) .
O10 C2 1.288(6) .
C41 C2 1.499(6) .
C41 C34 1.359(7) .
C41 C46 1.378(8) .
O42 C2 1.224(6) .
C34 C3 1.371(6) .
C3 C32 1.362(6) .
C32 N4 1.442(5) 1_545
C32 C39 1.367(7) .
C4 C49 1.357(8) .
C4 C1N 1.391(9) .
C49 C1M 1.457(8) .
O12 C5 1.266(6) .
O21 C5 1.234(6) .
C29 C5 1.506(6) .
C29 C13 1.369(7) .
C29 C14 1.362(8) .
N21 N32 1.382(5) .
N21 C27 1.291(6) .
N30 C27 1.350(6) .
N30 C48 1.356(7) .
N30 C18 1.435(6) 4
N32 C48 1.289(6) .
N22 C36 1.418(5) .
N22 C22 1.348(6) .
N22 C1E 1.358(6) .
C7 C36 1.350(7) .
C36 C8 1.400(6) .
O2 C9 1.241(6) .
N4 C32 1.442(5) 1_565
O19 C9 1.258(6) .
C9 C10 1.500(6) .
C10 C40 1.370(7) .
C10 C42 1.364(7) .
C40 C1B 1.364(7) .
C42 C11 1.382(7) .
C11 C18 1.374(8) .
C12 C35 1.360(8) .
C12 C45 1.367(7) .
C12 N5 1.443(5) .
C13 C35 1.378(7) .
C14 C45 1.412(7) .
C39 C46 1.378(7) .
C15 C17 1.344(7) .
C15 C19 1.366(7) .
C15 C1C 1.507(6) .
C16 C17 1.374(7) .
C19 C1A 1.390(7) .
C18 N30 1.435(6) 4_556
C18 C1B 1.372(8) .
N5 C1Q 1.372(5) 1_645
N5 C1R 1.353(6) .
O3 Cu2 2.666(4) 1_655
O3 C1C 1.209(6) .
C1C Cu2 2.649(4) 1_655
C1C O7 1.281(6) .
O5 C1D 1.132(9) .
C1D O47 1.263(10) .
C1D C1O 1.537(7) 1_565
C22 N14 1.295(5) .
C1E N9 1.297(6) .
N15 C1F 1.337(5) .
N15 C21 1.343(5) .
N15 C1G 1.422(5) .
C1H C30 1.338(8) .
C1H C1K 1.366(8) .
C1H C0AB 1.516(12) 1_545
C1I C1K 1.379(8) .
C1I C1G 1.385(8) .
C30 C1J 1.401(8) .
C1J C1G 1.348(8) .
N14 Cu3 2.261(3) 4_566
N14 N9 1.384(5) .
N9 Cu2 2.261(3) 4_566
O16 C0AB 1.242(9) .
O1L C0AB 1.274(13) .
C1M C1O 1.386(10) .
C1N C1P 1.337(8) .
C1O C1D 1.537(7) 1_545
C1O C1P 1.316(11) .
C0AB C1H 1.516(12) 1_565
O0BA C1AA 1.20(2) .
C1AA O50 1.209(17) .
C1AA C0AA 1.548(16) 1_565
C0AA C1AA 1.548(16) 1_545
C0AA C165 1.3900 .
C0AA C1L 1.3900 .
C165 C169 1.3900 .
C169 C1G 1.3900 .
C1G C108 1.3900 .
C108 C1L 1.3900 .
O7 Cu2 1.974(3) 1_655
C1Q N5 1.372(5) 1_465
C1R N1 1.316(5) 1_645

loop_
_platon_squeeze_void_nr
_platon_squeeze_void_average_x
_platon_squeeze_void_average_y
_platon_squeeze_void_average_z
_platon_squeeze_void_volume
_platon_squeeze_void_count_electrons
_platon_squeeze_void_content
1 -0.004 -0.012 -0.003 3706 987 ' '
2 0.748 0.299 0.002 12 9 ' '
3 0.252 0.299 0.498 12 8 ' '
4 0.252 0.701 -0.002 12 8 ' '
5 0.748 0.701 0.502 12 9 ' '
